data_1536723
loop_
_publ_author_name
'Emmerling, F.'
'Roehr, C.'

_publ_section_title
;
 Die Oxoantimonate(III) Rb2 Sb8 O13 und Cs2 Sb22 O37: neue Schicht- und
 Gerueststrukturen mit "lone-pair"-Kationen
;
_journal_name_full 'Zeitschrift fuer Anorganische und Allgemeine Chemie'
_journal_page_first 1218
_journal_page_last 1225
_journal_volume 628
_journal_year 2002
_chemical_formula_sum 'Cs8 O37 Sb22'
_chemical_name_systematic 'Cs8 (Sb22 O37)'
_space_group_IT_number 9
_symmetry_space_group_name_Hall 'C -2yc'
_symmetry_space_group_name_H-M 'C 1 c 1'
_cell_angle_alpha 90
_cell_angle_beta 96
_cell_angle_gamma 90
_cell_formula_units_Z 2
_cell_length_a 12.9993
_cell_length_b 7.1987
_cell_length_c 30.899
_cell_volume 2875.629
_citation_journal_id_ASTM ZAACAB
_cod_data_source_file Emmerling_ZAACAB_2002_539.cif
_cod_data_source_block Cs8O37Sb22
_cod_database_code 1536723

loop_
_symmetry_equiv_pos_as_xyz
x,y,z
x,-y,z+1/2
x+1/2,y+1/2,z
x+1/2,-y+1/2,z+1/2

loop_
_atom_site_label
_atom_site_type_symbol
_atom_site_fract_x
_atom_site_fract_y
_atom_site_fract_z
_atom_site_occupancy
_atom_site_U_iso_or_equiv
Sb7 Sb+3 0.43655 0.1927 0.69171 1 0.0
Cs1 Cs+1 0.04202 0.0543 0.31471 1 0.0
Cs4 Cs+1 0.32793 0.0541 0.07656 1 0.0
O3 O-2 0.5286 0.117 0.0196 1 0.0
Sb10 Sb+3 0.3155 0.3406 0.38229 1 0.0
O19 O-2 0.633 0.257 0.3815 1 0.0
O12 O-2 0.0976 0.2782 0.2043 1 0.0
Sb4 Sb+3 0.00367 0.0632 0.09266 1 0.0
O6 O-2 0.0103 0.306 0.0692 1 0.0
Cs3 Cs+1 0.1961 0.5714 0.27161 1 0.0
O1 O-2 0.2177 0.516 0.4424 1 0.0
Sb8 Sb+3 0.36711 0.0606 0.2982 1 0.0
O7 O-2 0.1373 0.0931 0.1275 1 0.0
Sb5 Sb+3 0.1851 0.06009 0.19567 1 0.0
O4 O-2 0.087 0.008 0.035 1 0.0
Sb2 Sb+3 0.0958 0.1802 0.49002 1 0.0
O8 O-2 0.411 0.296 0.6372 1 0.0
Sb6 Sb+3 0.43232 0.3076 0.19803 1 0.0
O5 O-2 0.2399 0.247 0.5157 1 0.0
Cs2 Cs+1 0.17579 0.5729 0.11956 1 0.0
O10 O-2 0.3034 0.171 0.7105 0.5 0.0
O15 O-2 0.355 0.316 0.326 1 0.0
O9 O-2 0.4624 0.0682 0.1695 1 0.0
O13 O-2 0.4525 0.185 0.2548 1 0.0
Sb3 Sb+3 0.056 0.3405 0.00864 1 0.0
O2 O-2 0.203 0.351 0.0285 1 0.0
Sb9 Sb+3 0.07149 0.5141 0.39126 1 0.0
O11 O-2 0.0924 0.1292 0.71 1 0.0
O18 O-2 0.1651 0.366 0.3616 1 0.0
Sb1 Sb+3 0.29834 0.5134 5e-05 1 0.0
O14 O-2 0 0.4984 0.3276 1 0.0
Sb11 Sb+3 0.7753 0.3203 0.40079 1 0.0
O17 O-2 0.2824 0.004 0.3577 1 0.0
O16 O-2 0.3374 0.612 0.3729 1 0.0
